data_4073822
loop_
_publ_author_name
'Kuznetsov, Vladimir F.'
'Gusev, Dmitry G.'

_publ_section_title
;
 Chiral Hydride and Dihydrogen Pincer-Type Complexes of Osmium
;
_journal_issue 23
_journal_name_full Organometallics
_journal_page_first 5661
_journal_paper_doi 10.1021/om700651g
_journal_volume 26
_journal_year 2007
_chemical_absolute_configuration rmad
_chemical_formula_moiety 'C23 H48 Cl N Os P2'
_chemical_formula_sum 'C23 H48 Cl N Os P2'
_chemical_formula_weight 626.21
_chemical_name_systematic
; 
 ? 
;
_space_group_IT_number 4
_symmetry_cell_setting monoclinic
_symmetry_space_group_name_Hall 'P 2yb'
_symmetry_space_group_name_H-M 'P 1 21 1'
_atom_sites_solution_hydrogens geom
_atom_sites_solution_primary direct
_atom_sites_solution_secondary difmap
_audit_creation_method SHELXL-97
_cell_angle_alpha 90.00
_cell_angle_beta 98.7963(13)
_cell_angle_gamma 90.00
_cell_formula_units_Z 4
_cell_length_a 14.7843(3)
_cell_length_b 12.3934(3)
_cell_length_c 14.9520(3)
_cell_measurement_reflns_used 36599
_cell_measurement_temperature 150(1)
_cell_measurement_theta_max 27.5
_cell_measurement_theta_min 2.6
_cell_volume 2707.40(10)
_computing_cell_refinement 'Denzo-SMN (Otwinowski & Minor, 1997)'
_computing_data_collection 'Collect (Nonius BV, 1997-2002)'
_computing_data_reduction Denzo-SMN
_computing_molecular_graphics 'SHELXTL V6.12'
_computing_publication_material 'SHELXTL V6.12'
_computing_structure_refinement 'SHELXTL V6.12(Sheldrick, 2001)'
_computing_structure_solution 'SIR-92 (Altomare et al., 1993)'
_diffrn_ambient_temperature 150(1)
_diffrn_detector_area_resol_mean 9
_diffrn_measured_fraction_theta_full 0.993
_diffrn_measured_fraction_theta_max 0.993
_diffrn_measurement_device_type 'Nonius KappaCCD'
_diffrn_measurement_method '\f scans and \w scans with \k offsets'
_diffrn_radiation_monochromator graphite
_diffrn_radiation_source 'fine-focus sealed tube'
_diffrn_radiation_type MoK\a
_diffrn_radiation_wavelength 0.71073
_diffrn_reflns_av_R_equivalents 0.0605
_diffrn_reflns_av_sigmaI/netI 0.0754
_diffrn_reflns_limit_h_max 18
_diffrn_reflns_limit_h_min -19
_diffrn_reflns_limit_k_max 15
_diffrn_reflns_limit_k_min -16
_diffrn_reflns_limit_l_max 19
_diffrn_reflns_limit_l_min -18
_diffrn_reflns_number 24722
_diffrn_reflns_theta_full 27.50
_diffrn_reflns_theta_max 27.50
_diffrn_reflns_theta_min 2.67
_diffrn_standards_decay_% 0
_diffrn_standards_number 0
_exptl_absorpt_coefficient_mu 4.936
_exptl_absorpt_correction_T_max 0.564
_exptl_absorpt_correction_T_min 0.429
_exptl_absorpt_correction_type multi-scan
_exptl_absorpt_process_details
; 
multi-scan from symmetry-related measurements 
 Sortav (Blessing 1995) 
;
_exptl_crystal_colour 'dark orange'
_exptl_crystal_density_diffrn 1.536
_exptl_crystal_density_method 'not measured'
_exptl_crystal_description block
_exptl_crystal_F_000 1264
_exptl_crystal_size_max 0.26
_exptl_crystal_size_mid 0.16
_exptl_crystal_size_min 0.12
_refine_diff_density_max 2.233
_refine_diff_density_min -2.356
_refine_diff_density_rms 0.153
_refine_ls_abs_structure_details 'Flack H D (1983), Acta Cryst. A39, 876-881'
_refine_ls_abs_structure_Flack -0.012(7)
_refine_ls_extinction_coef 0.00133(14)
_refine_ls_extinction_expression Fc^*^=kFc[1+0.001xFc^2^\l^3^/sin(2\q)]^-1/4^
_refine_ls_extinction_method SHELXL
_refine_ls_goodness_of_fit_ref 1.030
_refine_ls_hydrogen_treatment mixed
_refine_ls_matrix_type full
_refine_ls_number_parameters 532
_refine_ls_number_reflns 11571
_refine_ls_number_restraints 1
_refine_ls_restrained_S_all 1.030
_refine_ls_R_factor_all 0.0554
_refine_ls_R_factor_gt 0.0406
_refine_ls_shift/su_max 0.001
_refine_ls_shift/su_mean 0.000
_refine_ls_structure_factor_coef Fsqd
_refine_ls_weighting_details 'calc w=1/[\s^2^(Fo^2^)+(0.0375P)^2^+1.9282P] where P=(Fo^2^+2Fc^2^)/3'
_refine_ls_weighting_scheme calc
_refine_ls_wR_factor_gt 0.0835
_refine_ls_wR_factor_ref 0.0909
_reflns_number_gt 9989
_reflns_number_total 11571
_reflns_threshold_expression I>2\s(I)
_cod_data_source_file om700651g-file002.cif
_cod_data_source_block k03219
_cod_depositor_comments
;
The following automatic conversions were performed:

'_symmetry_cell_setting' value 'Monoclinic' changed to 'monoclinic'
according to /home/saulius/struct/CIF-dictionaries/cif_core.dic
dictionary named 'cif_core.dic' version 2.4.1 from 2010-06-29.

Automatic conversion script
Id: cif_fix_values 1715 2011-07-08 13:25:40Z adriana 
;
_cod_original_sg_symbol_H-M 'P 21'
_cod_database_code 4073822

loop_
_symmetry_equiv_pos_as_xyz
'x, y, z'
'-x, y+1/2, -z'

loop_
_atom_site_label
_atom_site_type_symbol
_atom_site_fract_x
_atom_site_fract_y
_atom_site_fract_z
_atom_site_U_iso_or_equiv
_atom_site_adp_type
_atom_site_occupancy
_atom_site_symmetry_multiplicity
_atom_site_calc_flag
_atom_site_refinement_flags
Os1A Os 0.486682(18) 0.70169(2) 0.249936(18) 0.02234(8) Uani 1 1 d .
Cl1A Cl 0.62308(17) 0.7258(2) 0.35894(17) 0.0623(8) Uani 1 1 d .
P1A P 0.44783(14) 0.53693(17) 0.30873(13) 0.0282(4) Uani 1 1 d .
P2A P 0.52076(13) 0.83399(17) 0.14792(12) 0.0243(4) Uani 1 1 d .
N1A N 0.2924(4) 0.6955(6) 0.2281(5) 0.0380(16) Uani 1 1 d .
C1A C 0.3677(5) 0.7485(6) 0.2648(5) 0.0333(19) Uani 1 1 d .
H1AA H 0.3615 0.8117 0.2994 0.040 Uiso 1 1 calc R
C2A C 0.1989(6) 0.7151(9) 0.2447(8) 0.059(3) Uani 1 1 d .
H2AA H 0.1991 0.7727 0.2897 0.088 Uiso 1 1 calc R
H2AB H 0.1741 0.6490 0.2675 0.088 Uiso 1 1 calc R
H2AC H 0.1607 0.7369 0.1882 0.088 Uiso 1 1 calc R
C4A C 0.3378(6) 0.5056(7) 0.2357(6) 0.037(2) Uani 1 1 d .
H4AA H 0.3444 0.4406 0.1987 0.045 Uiso 1 1 calc R
H4AB H 0.2894 0.4918 0.2733 0.045 Uiso 1 1 calc R
C5A C 0.3126(5) 0.6042(7) 0.1741(6) 0.037(2) Uani 1 1 d .
H5AA H 0.2599 0.5877 0.1257 0.044 Uiso 1 1 calc R
C6A C 0.3982(5) 0.6419(7) 0.1323(5) 0.0274(16) Uani 1 1 d .
H6AA H 0.4272 0.5793 0.1053 0.033 Uiso 1 1 calc R
C7A C 0.3699(5) 0.7301(6) 0.0599(5) 0.0294(18) Uani 1 1 d .
H7AA H 0.3396 0.6956 0.0035 0.035 Uiso 1 1 calc R
H7AB H 0.3252 0.7794 0.0816 0.035 Uiso 1 1 calc R
C8A C 0.4517(5) 0.7950(6) 0.0398(5) 0.0316(19) Uani 1 1 d .
H8AA H 0.4306 0.8603 0.0044 0.038 Uiso 1 1 calc R
H8AB H 0.4890 0.7511 0.0037 0.038 Uiso 1 1 calc R
C9A C 0.4240(7) 0.5317(7) 0.4292(6) 0.039(2) Uani 1 1 d .
C10A C 0.3691(13) 0.6281(12) 0.4461(9) 0.135(8) Uani 1 1 d .
H10A H 0.3641 0.6321 0.5106 0.203 Uiso 1 1 calc R
H10B H 0.3079 0.6223 0.4106 0.203 Uiso 1 1 calc R
H10C H 0.3993 0.6933 0.4282 0.203 Uiso 1 1 calc R
C11A C 0.5155(9) 0.5339(16) 0.4947(8) 0.109(6) Uani 1 1 d .
H11A H 0.5065 0.5693 0.5513 0.164 Uiso 1 1 calc R
H11B H 0.5611 0.5740 0.4669 0.164 Uiso 1 1 calc R
H11C H 0.5370 0.4599 0.5074 0.164 Uiso 1 1 calc R
C12A C 0.3714(9) 0.4308(10) 0.4525(7) 0.071(4) Uani 1 1 d .
H12A H 0.3565 0.4377 0.5139 0.107 Uiso 1 1 calc R
H12B H 0.4095 0.3666 0.4491 0.107 Uiso 1 1 calc R
H12C H 0.3147 0.4238 0.4093 0.107 Uiso 1 1 calc R
C13A C 0.5258(7) 0.4207(7) 0.2902(6) 0.041(2) Uani 1 1 d .
C14A C 0.6237(8) 0.4369(12) 0.3423(9) 0.088(5) Uani 1 1 d .
H14A H 0.6665 0.3908 0.3159 0.132 Uiso 1 1 calc R
H14B H 0.6249 0.4177 0.4060 0.132 Uiso 1 1 calc R
H14C H 0.6417 0.5126 0.3379 0.132 Uiso 1 1 calc R
C15A C 0.5376(7) 0.4229(9) 0.1895(6) 0.056(3) Uani 1 1 d .
H15A H 0.5752 0.3615 0.1765 0.084 Uiso 1 1 calc R
H15B H 0.5677 0.4903 0.1764 0.084 Uiso 1 1 calc R
H15C H 0.4774 0.4184 0.1517 0.084 Uiso 1 1 calc R
C16A C 0.4904(10) 0.3107(9) 0.3094(11) 0.094(5) Uani 1 1 d .
H16A H 0.5285 0.2554 0.2868 0.141 Uiso 1 1 calc R
H16B H 0.4271 0.3032 0.2791 0.141 Uiso 1 1 calc R
H16C H 0.4925 0.3018 0.3748 0.141 Uiso 1 1 calc R
C17A C 0.4888(6) 0.9769(7) 0.1690(5) 0.035(2) Uani 1 1 d .
C18A C 0.5222(8) 1.0012(8) 0.2690(6) 0.055(3) Uani 1 1 d .
H18A H 0.4930 1.0674 0.2863 0.083 Uiso 1 1 calc R
H18B H 0.5888 1.0107 0.2786 0.083 Uiso 1 1 calc R
H18C H 0.5061 0.9410 0.3060 0.083 Uiso 1 1 calc R
C19A C 0.3848(7) 0.9883(8) 0.1496(7) 0.050(3) Uani 1 1 d .
H19A H 0.3671 1.0595 0.1694 0.075 Uiso 1 1 calc R
H19B H 0.3565 0.9322 0.1823 0.075 Uiso 1 1 calc R
H19C H 0.3640 0.9804 0.0844 0.075 Uiso 1 1 calc R
C20A C 0.5278(8) 1.0627(8) 0.1100(6) 0.052(3) Uani 1 1 d .
H20A H 0.5041 1.1340 0.1228 0.078 Uiso 1 1 calc R
H20B H 0.5091 1.0454 0.0459 0.078 Uiso 1 1 calc R
H20C H 0.5947 1.0631 0.1240 0.078 Uiso 1 1 calc R
C21A C 0.6414(6) 0.8283(8) 0.1205(6) 0.036(2) Uani 1 1 d .
C22A C 0.7095(6) 0.8830(9) 0.1936(6) 0.054(3) Uani 1 1 d .
H22A H 0.7720 0.8645 0.1849 0.081 Uiso 1 1 calc R
H22B H 0.6990 0.8581 0.2534 0.081 Uiso 1 1 calc R
H22C H 0.7013 0.9614 0.1895 0.081 Uiso 1 1 calc R
C23A C 0.6516(6) 0.8753(9) 0.0268(6) 0.051(3) Uani 1 1 d .
H23A H 0.7157 0.8699 0.0175 0.077 Uiso 1 1 calc R
H23B H 0.6328 0.9512 0.0241 0.077 Uiso 1 1 calc R
H23C H 0.6129 0.8346 -0.0205 0.077 Uiso 1 1 calc R
C24A C 0.6641(6) 0.7068(10) 0.1188(7) 0.049(2) Uani 1 1 d .
H24A H 0.7240 0.6970 0.0996 0.074 Uiso 1 1 calc R
H24B H 0.6172 0.6698 0.0763 0.074 Uiso 1 1 calc R
H24C H 0.6654 0.6764 0.1795 0.074 Uiso 1 1 calc R
Os1B Os 0.009369(19) 0.27076(2) 0.27546(2) 0.02546(9) Uani 1 1 d .
Cl1B Cl 0.11291(17) 0.4234(2) 0.31474(17) 0.0519(7) Uani 1 1 d .
P1B P 0.06895(14) 0.15788(17) 0.39552(15) 0.0301(5) Uani 1 1 d .
P2B P -0.04408(13) 0.32777(18) 0.12640(14) 0.0280(4) Uani 1 1 d .
N1B N -0.1432(5) 0.1764(6) 0.3394(5) 0.0375(18) Uani 1 1 d .
C1B C -0.1007(5) 0.2678(8) 0.3239(5) 0.0334(17) Uani 1 1 d .
H1BA H -0.1272 0.3343 0.3379 0.040 Uiso 1 1 calc R
C2B C -0.2213(6) 0.1635(9) 0.3867(7) 0.057(3) Uani 1 1 d .
H2BA H -0.2401 0.2343 0.4065 0.086 Uiso 1 1 calc R
H2BB H -0.2043 0.1169 0.4396 0.086 Uiso 1 1 calc R
H2BC H -0.2720 0.1307 0.3459 0.086 Uiso 1 1 calc R
C4B C -0.0169(6) 0.0482(7) 0.3849(6) 0.038(2) Uani 1 1 d .
H4BA H 0.0108 -0.0202 0.3683 0.046 Uiso 1 1 calc R
H4BB H -0.0400 0.0376 0.4430 0.046 Uiso 1 1 calc R
C5B C -0.0960(6) 0.0815(7) 0.3103(6) 0.039(2) Uani 1 1 d .
H5BA H -0.1394 0.0204 0.2934 0.047 Uiso 1 1 calc R
C6B C -0.0558(5) 0.1245(7) 0.2270(5) 0.0265(16) Uani 1 1 d .
H6BA H -0.0097 0.0725 0.2098 0.032 Uiso 1 1 calc R
C7B C -0.1345(5) 0.1404(7) 0.1469(6) 0.0346(19) Uani 1 1 d .
H7BA H -0.1558 0.0691 0.1222 0.042 Uiso 1 1 calc R
H7BB H -0.1866 0.1767 0.1688 0.042 Uiso 1 1 calc R
C8B C -0.1038(6) 0.2070(9) 0.0731(6) 0.044(2) Uani 1 1 d .
H8BA H -0.1573 0.2291 0.0287 0.053 Uiso 1 1 calc R
H8BB H -0.0619 0.1646 0.0411 0.053 Uiso 1 1 calc R
C9B C 0.0784(6) 0.2045(9) 0.5166(5) 0.0413(19) Uani 1 1 d .
C10B C -0.0171(7) 0.2489(10) 0.5308(7) 0.059(3) Uani 1 1 d .
H10D H -0.0143 0.2739 0.5933 0.089 Uiso 1 1 calc R
H10E H -0.0630 0.1915 0.5187 0.089 Uiso 1 1 calc R
H10F H -0.0342 0.3092 0.4892 0.089 Uiso 1 1 calc R
C11B C 0.1441(6) 0.2997(8) 0.5348(6) 0.051(3) Uani 1 1 d .
H11D H 0.1416 0.3285 0.5954 0.077 Uiso 1 1 calc R
H11E H 0.1264 0.3562 0.4897 0.077 Uiso 1 1 calc R
H11F H 0.2066 0.2756 0.5311 0.077 Uiso 1 1 calc R
C12B C 0.1051(10) 0.1171(10) 0.5885(7) 0.088(5) Uani 1 1 d .
H12D H 0.0948 0.1441 0.6477 0.132 Uiso 1 1 calc R
H12E H 0.1700 0.0989 0.5908 0.132 Uiso 1 1 calc R
H12F H 0.0677 0.0526 0.5729 0.132 Uiso 1 1 calc R
C13B C 0.1789(6) 0.0866(8) 0.3780(6) 0.041(2) Uani 1 1 d .
C14B C 0.2578(6) 0.1712(8) 0.3850(7) 0.052(3) Uani 1 1 d .
H14D H 0.3125 0.1373 0.3676 0.078 Uiso 1 1 calc R
H14E H 0.2717 0.1975 0.4473 0.078 Uiso 1 1 calc R
H14F H 0.2388 0.2318 0.3443 0.078 Uiso 1 1 calc R
C15B C 0.1648(6) 0.0415(8) 0.2813(7) 0.047(2) Uani 1 1 d .
H15D H 0.2213 0.0068 0.2694 0.071 Uiso 1 1 calc R
H15E H 0.1490 0.1006 0.2381 0.071 Uiso 1 1 calc R
H15F H 0.1151 -0.0115 0.2745 0.071 Uiso 1 1 calc R
C16B C 0.2078(7) -0.0062(10) 0.4425(8) 0.069(3) Uani 1 1 d .
H16D H 0.2587 -0.0452 0.4223 0.103 Uiso 1 1 calc R
H16E H 0.1560 -0.0554 0.4431 0.103 Uiso 1 1 calc R
H16F H 0.2273 0.0222 0.5035 0.103 Uiso 1 1 calc R
C17B C -0.1283(6) 0.4423(7) 0.1053(6) 0.0354(19) Uani 1 1 d .
C18B C -0.0914(7) 0.5386(8) 0.1646(7) 0.050(2) Uani 1 1 d .
H18D H -0.1378 0.5957 0.1596 0.075 Uiso 1 1 calc R
H18E H -0.0358 0.5663 0.1443 0.075 Uiso 1 1 calc R
H18F H -0.0770 0.5154 0.2279 0.075 Uiso 1 1 calc R
C19B C -0.2185(6) 0.4036(9) 0.1339(7) 0.046(2) Uani 1 1 d .
H19D H -0.2632 0.4624 0.1261 0.069 Uiso 1 1 calc R
H19E H -0.2073 0.3814 0.1976 0.069 Uiso 1 1 calc R
H19F H -0.2423 0.3421 0.0962 0.069 Uiso 1 1 calc R
C20B C -0.1488(7) 0.4779(8) 0.0065(6) 0.049(2) Uani 1 1 d .
H20D H -0.1960 0.5340 0.0000 0.073 Uiso 1 1 calc R
H20E H -0.1706 0.4159 -0.0315 0.073 Uiso 1 1 calc R
H20F H -0.0929 0.5065 -0.0125 0.073 Uiso 1 1 calc R
C21B C 0.0515(6) 0.3479(8) 0.0575(6) 0.039(2) Uani 1 1 d .
C22B C 0.0955(7) 0.4589(8) 0.0743(6) 0.045(2) Uani 1 1 d .
H22D H 0.1528 0.4611 0.0490 0.067 Uiso 1 1 calc R
H22E H 0.1082 0.4727 0.1395 0.067 Uiso 1 1 calc R
H22F H 0.0537 0.5142 0.0451 0.067 Uiso 1 1 calc R
C23B C 0.0251(8) 0.3276(10) -0.0449(6) 0.057(3) Uani 1 1 d .
H23D H 0.0791 0.3369 -0.0748 0.086 Uiso 1 1 calc R
H23E H -0.0223 0.3791 -0.0702 0.086 Uiso 1 1 calc R
H23F H 0.0017 0.2539 -0.0549 0.086 Uiso 1 1 calc R
C24B C 0.1243(6) 0.2643(10) 0.0959(7) 0.052(2) Uani 1 1 d .
H24D H 0.1778 0.2711 0.0649 0.079 Uiso 1 1 calc R
H24E H 0.0987 0.1915 0.0865 0.079 Uiso 1 1 calc R
H24F H 0.1427 0.2770 0.1608 0.079 Uiso 1 1 calc R

loop_
_atom_site_aniso_label
_atom_site_aniso_U_11
_atom_site_aniso_U_22
_atom_site_aniso_U_33
_atom_site_aniso_U_23
_atom_site_aniso_U_13
_atom_site_aniso_U_12
Os1A 0.02341(14) 0.02284(16) 0.02041(13) -0.00128(12) 0.00220(11) -0.00512(13)
Cl1A 0.0520(14) 0.074(2) 0.0498(13) 0.0268(13) -0.0272(11) -0.0316(13)
P1A 0.0346(11) 0.0258(11) 0.0248(10) 0.0003(8) 0.0067(9) -0.0074(9)
P2A 0.0290(10) 0.0231(10) 0.0206(9) 0.0011(8) 0.0036(8) -0.0032(8)
N1A 0.026(3) 0.036(4) 0.056(4) -0.007(4) 0.017(3) -0.004(3)
C1A 0.041(4) 0.027(5) 0.034(4) -0.009(3) 0.012(4) -0.002(4)
C2A 0.030(4) 0.059(7) 0.093(7) 0.013(6) 0.026(5) 0.013(5)
C4A 0.032(4) 0.034(5) 0.046(5) 0.001(4) 0.006(4) -0.016(4)
C5A 0.029(4) 0.039(5) 0.041(5) -0.004(4) 0.001(4) -0.014(4)
C6A 0.027(4) 0.026(4) 0.027(4) -0.004(3) -0.002(3) -0.002(3)
C7A 0.028(4) 0.028(4) 0.026(4) 0.000(3) -0.013(3) 0.006(3)
C8A 0.040(4) 0.030(5) 0.023(4) 0.004(3) -0.002(3) 0.005(4)
C9A 0.055(6) 0.032(5) 0.031(4) 0.006(4) 0.013(4) -0.008(4)
C10A 0.27(2) 0.087(11) 0.088(10) 0.038(9) 0.141(13) 0.068(13)
C11A 0.093(10) 0.206(19) 0.030(5) -0.013(8) 0.015(6) -0.079(12)
C12A 0.100(9) 0.082(9) 0.036(5) -0.001(6) 0.021(6) -0.037(8)
C13A 0.061(6) 0.027(5) 0.031(5) 0.004(4) -0.005(4) 0.004(4)
C14A 0.075(9) 0.076(10) 0.096(10) -0.034(8) -0.041(8) 0.032(7)
C15A 0.061(6) 0.060(7) 0.048(6) -0.002(5) 0.009(5) 0.034(6)
C16A 0.128(12) 0.033(7) 0.132(12) 0.015(7) 0.057(11) -0.003(7)
C17A 0.052(5) 0.029(5) 0.025(4) 0.001(3) 0.011(4) -0.005(4)
C18A 0.114(10) 0.020(5) 0.032(5) -0.004(4) 0.016(6) -0.016(5)
C19A 0.052(6) 0.040(6) 0.064(7) 0.002(5) 0.029(5) 0.014(5)
C20A 0.085(8) 0.034(5) 0.041(5) 0.007(4) 0.022(5) -0.002(5)
C21A 0.027(4) 0.042(5) 0.038(5) 0.012(4) 0.002(4) -0.010(4)
C22A 0.037(5) 0.069(8) 0.052(6) 0.016(5) -0.008(4) -0.021(5)
C23A 0.039(5) 0.072(8) 0.047(5) 0.017(5) 0.019(4) 0.012(5)
C24A 0.036(4) 0.059(6) 0.056(5) 0.003(6) 0.016(4) 0.011(5)
Os1B 0.02113(14) 0.02293(17) 0.03185(15) 0.00086(13) 0.00250(13) -0.00257(12)
Cl1B 0.0506(14) 0.0447(14) 0.0531(14) 0.0131(11) -0.0153(11) -0.0257(11)
P1B 0.0263(10) 0.0259(11) 0.0377(11) 0.0080(9) 0.0036(9) 0.0004(8)
P2B 0.0257(10) 0.0279(11) 0.0303(10) -0.0027(9) 0.0042(8) -0.0034(9)
N1B 0.026(3) 0.041(5) 0.048(4) 0.007(3) 0.012(3) -0.006(3)
C1B 0.042(4) 0.024(4) 0.033(4) 0.003(4) 0.002(3) 0.002(4)
C2B 0.036(5) 0.067(7) 0.074(7) 0.012(6) 0.025(5) 0.002(5)
C4B 0.042(5) 0.030(5) 0.047(5) 0.013(4) 0.019(4) -0.003(4)
C5B 0.030(4) 0.033(5) 0.052(5) 0.005(4) 0.001(4) -0.007(4)
C6B 0.021(4) 0.025(4) 0.029(4) -0.004(3) -0.008(3) 0.000(3)
C7B 0.032(4) 0.028(5) 0.041(5) -0.006(4) -0.005(4) -0.012(4)
C8B 0.036(4) 0.049(6) 0.046(5) -0.010(5) 0.000(4) -0.021(5)
C9B 0.042(4) 0.041(5) 0.040(4) 0.004(5) 0.004(4) 0.002(5)
C10B 0.048(5) 0.076(9) 0.054(6) -0.020(6) 0.009(5) -0.005(5)
C11B 0.046(5) 0.062(8) 0.043(5) -0.016(5) -0.004(4) 0.001(5)
C12B 0.165(14) 0.052(7) 0.047(6) 0.018(6) 0.015(8) 0.030(9)
C13B 0.029(4) 0.046(6) 0.044(5) 0.000(4) -0.003(4) 0.003(4)
C14B 0.034(5) 0.054(7) 0.069(6) -0.009(5) 0.008(5) -0.007(4)
C15B 0.042(5) 0.042(6) 0.059(6) -0.008(5) 0.013(5) 0.017(4)
C16B 0.044(6) 0.078(9) 0.083(8) 0.031(7) 0.007(6) 0.019(6)
C17B 0.030(4) 0.035(5) 0.038(5) 0.002(4) -0.004(4) 0.002(4)
C18B 0.043(6) 0.041(6) 0.062(6) -0.008(5) -0.006(5) 0.011(5)
C19B 0.031(5) 0.051(6) 0.056(6) 0.008(5) 0.006(4) 0.011(4)
C20B 0.046(5) 0.041(6) 0.053(6) 0.004(5) -0.013(5) -0.003(4)
C21B 0.047(5) 0.037(5) 0.035(4) -0.007(4) 0.014(4) -0.010(4)
C22B 0.048(5) 0.046(6) 0.043(5) 0.005(4) 0.012(4) -0.017(5)
C23B 0.070(7) 0.062(7) 0.042(5) -0.004(5) 0.018(5) -0.016(6)
C24B 0.041(5) 0.053(6) 0.068(6) -0.003(6) 0.022(5) 0.000(5)

loop_
_atom_type_symbol
_atom_type_description
_atom_type_scat_dispersion_real
_atom_type_scat_dispersion_imag
_atom_type_scat_source
C C 0.0033 0.0016 'International Tables Vol C Tables 4.2.6.8 and 6.1.1.4'
H H 0.0000 0.0000 'International Tables Vol C Tables 4.2.6.8 and 6.1.1.4'
P P 0.1023 0.0942 'International Tables Vol C Tables 4.2.6.8 and 6.1.1.4'
N N 0.0061 0.0033 'International Tables Vol C Tables 4.2.6.8 and 6.1.1.4'
Cl Cl 0.1484 0.1585 'International Tables Vol C Tables 4.2.6.8 and 6.1.1.4'
Os Os -1.2165 7.6030 'International Tables Vol C Tables 4.2.6.8 and 6.1.1.4'

loop_
_geom_angle_atom_site_label_1
_geom_angle_atom_site_label_2
_geom_angle_atom_site_label_3
_geom_angle
C1A Os1A C6A 75.1(3)
C1A Os1A P1A 86.4(2)
C6A Os1A P1A 81.5(2)
C1A Os1A P2A 99.0(2)
C6A Os1A P2A 82.7(2)
P1A Os1A P2A 161.41(7)
C1A Os1A Cl1A 125.3(3)
C6A Os1A Cl1A 159.2(2)
P1A Os1A Cl1A 94.74(8)
P2A Os1A Cl1A 96.45(8)
C4A P1A C9A 106.2(4)
C4A P1A C13A 104.7(4)
C9A P1A C13A 108.7(4)
C4A P1A Os1A 101.9(3)
C9A P1A Os1A 118.9(3)
C13A P1A Os1A 114.9(3)
C8A P2A C17A 106.0(4)
C8A P2A C21A 102.4(4)
C17A P2A C21A 110.0(4)
C8A P2A Os1A 104.0(3)
C17A P2A Os1A 117.8(3)
C21A P2A Os1A 114.7(3)
C1A N1A C5A 112.5(6)
C1A N1A C2A 126.7(8)
C5A N1A C2A 120.4(7)
N1A C1A Os1A 122.0(6)
C5A C4A P1A 107.2(5)
N1A C5A C4A 109.8(7)
N1A C5A C6A 103.8(6)
C4A C5A C6A 109.8(7)
C7A C6A C5A 109.9(6)
C7A C6A Os1A 113.1(5)
C5A C6A Os1A 101.7(5)
C8A C7A C6A 111.9(6)
C7A C8A P2A 108.4(5)
C10A C9A C12A 107.9(10)
C10A C9A C11A 109.0(12)
C12A C9A C11A 107.2(10)
C10A C9A P1A 108.7(7)
C12A C9A P1A 114.7(6)
C11A C9A P1A 109.3(7)
C16A C13A C15A 107.3(9)
C16A C13A C14A 110.3(10)
C15A C13A C14A 104.6(9)
C16A C13A P1A 115.2(8)
C15A C13A P1A 107.0(6)
C14A C13A P1A 111.8(7)
C19A C17A C18A 109.4(8)
C19A C17A C20A 106.2(8)
C18A C17A C20A 109.2(8)
C19A C17A P2A 109.1(6)
C18A C17A P2A 107.4(6)
C20A C17A P2A 115.4(6)
C22A C21A C24A 108.9(8)
C22A C21A C23A 109.7(7)
C24A C21A C23A 107.5(8)
C22A C21A P2A 111.7(7)
C24A C21A P2A 104.7(5)
C23A C21A P2A 114.1(6)
C1B Os1B C6B 75.0(4)
C1B Os1B P1B 86.5(3)
C6B Os1B P1B 81.4(2)
C1B Os1B P2B 100.7(2)
C6B Os1B P2B 82.2(2)
P1B Os1B P2B 159.66(8)
C1B Os1B Cl1B 118.0(3)
C6B Os1B Cl1B 167.0(2)
P1B Os1B Cl1B 97.46(8)
P2B Os1B Cl1B 95.86(8)
C4B P1B C9B 104.9(4)
C4B P1B C13B 103.7(4)
C9B P1B C13B 109.6(4)
C4B P1B Os1B 101.6(3)
C9B P1B Os1B 121.2(3)
C13B P1B Os1B 113.7(3)
C8B P2B C17B 106.1(4)
C8B P2B C21B 102.7(4)
C17B P2B C21B 109.9(4)
C8B P2B Os1B 103.5(3)
C17B P2B Os1B 120.1(3)
C21B P2B Os1B 112.6(3)
C1B N1B C2B 127.5(8)
C1B N1B C5B 111.8(6)
C2B N1B C5B 120.5(7)
N1B C1B Os1B 122.8(7)
C5B C4B P1B 107.4(6)
N1B C5B C4B 110.0(8)
N1B C5B C6B 102.8(7)
C4B C5B C6B 109.3(6)
C7B C6B C5B 109.3(6)
C7B C6B Os1B 113.7(5)
C5B C6B Os1B 103.1(5)
C8B C7B C6B 111.2(6)
C7B C8B P2B 107.8(6)
C11B C9B C12B 109.4(9)
C11B C9B C10B 105.6(8)
C12B C9B C10B 107.2(8)
C11B C9B P1B 111.1(6)
C12B C9B P1B 115.4(8)
C10B C9B P1B 107.6(6)
C16B C13B C15B 107.9(9)
C16B C13B C14B 109.4(8)
C15B C13B C14B 107.4(8)
C16B C13B P1B 115.3(7)
C15B C13B P1B 107.6(6)
C14B C13B P1B 108.9(6)
C20B C17B C19B 107.9(7)
C20B C17B C18B 109.5(8)
C19B C17B C18B 109.2(8)
C20B C17B P2B 114.1(6)
C19B C17B P2B 107.3(6)
C18B C17B P2B 108.8(6)
C22B C21B C24B 106.8(8)
C22B C21B C23B 110.3(8)
C24B C21B C23B 108.5(8)
C22B C21B P2B 111.4(6)
C24B C21B P2B 104.2(6)
C23B C21B P2B 115.0(7)

loop_
_geom_bond_atom_site_label_1
_geom_bond_atom_site_label_2
_geom_bond_distance
Os1A C1A 1.897(8)
Os1A C6A 2.156(7)
Os1A P1A 2.329(2)
Os1A P2A 2.3461(19)
Os1A Cl1A 2.410(2)
P1A C4A 1.856(8)
P1A C9A 1.889(8)
P1A C13A 1.891(10)
P2A C8A 1.840(8)
P2A C17A 1.873(9)
P2A C21A 1.892(8)
N1A C1A 1.337(10)
N1A C5A 1.446(11)
N1A C2A 1.462(9)
C4A C5A 1.542(12)
C5A C6A 1.567(10)
C6A C7A 1.551(11)
C7A C8A 1.521(11)
C9A C10A 1.486(16)
C9A C12A 1.541(13)
C9A C11A 1.544(16)
C13A C16A 1.504(14)
C13A C15A 1.541(12)
C13A C14A 1.549(15)
C17A C19A 1.528(13)
C17A C18A 1.530(12)
C17A C20A 1.548(11)
C21A C22A 1.527(13)
C21A C24A 1.544(13)
C21A C23A 1.545(12)
Os1B C1B 1.880(8)
Os1B C6B 2.128(8)
Os1B P1B 2.339(2)
Os1B P2B 2.356(2)
Os1B Cl1B 2.448(2)
P1B C4B 1.850(9)
P1B C9B 1.885(9)
P1B C13B 1.903(9)
P2B C8B 1.854(9)
P2B C17B 1.882(9)
P2B C21B 1.888(8)
N1B C1B 1.333(11)
N1B C2B 1.451(10)
N1B C5B 1.467(11)
C4B C5B 1.543(12)
C5B C6B 1.553(11)
C6B C7B 1.550(10)
C7B C8B 1.502(12)
C9B C11B 1.527(13)
C9B C12B 1.535(14)
C9B C10B 1.560(12)
C13B C16B 1.518(14)
C13B C15B 1.535(13)
C13B C14B 1.560(12)
C17B C20B 1.528(12)
C17B C19B 1.537(12)
C17B C18B 1.537(13)
C21B C22B 1.525(13)
C21B C24B 1.541(14)
C21B C23B 1.542(12)
